data_1504245
loop_
_publ_author_name
'Moreno-Clavijo, Elena'
'Carmona, Ana T.'
'Reissig, Hans-Ulrich'
'Moreno-Vargas, Antonio J'
'Alvarez, Eleuterio'
'Robina, Inmaculada'

_publ_section_title
;
 Allenyl sulfones and allenyl sulfides in the synthesis of 3-pyrrolines. A
 novel nucleophilic [3 + 2] cycloaddition on allenyl sulfones giving
 rearranged cycloadducts.
;
_journal_issue 21
_journal_name_full 'Organic letters'
_journal_page_first 4778
_journal_page_last 4781
_journal_paper_doi 10.1021/ol902097d
_journal_volume 11
_journal_year 2009
_chemical_absolute_configuration ad
_chemical_formula_moiety 'C24 H23 N O5 S2'
_chemical_formula_sum 'C24 H23 N O5 S2'
_chemical_formula_weight 469.55
_chemical_name_systematic
; 
 ? 
;
_space_group_IT_number 19
_symmetry_cell_setting orthorhombic
_symmetry_space_group_name_Hall 'P 2ac 2ab'
_symmetry_space_group_name_H-M 'P 21 21 21'
_atom_sites_solution_hydrogens geom
_atom_sites_solution_primary direct
_atom_sites_solution_secondary difmap
_audit_creation_method SHELXL-97
_cell_angle_alpha 90.00
_cell_angle_beta 90.00
_cell_angle_gamma 90.00
_cell_formula_units_Z 4
_cell_length_a 5.9508(14)
_cell_length_b 11.729(2)
_cell_length_c 31.384(6)
_cell_measurement_reflns_used 2239
_cell_measurement_temperature 173(2)
_cell_measurement_theta_max 30.59
_cell_measurement_theta_min 2.17
_cell_volume 2190.5(8)
_computing_cell_refinement 'Bruker (2006). APEX 2. Version 2.1.'
_computing_data_collection 'Bruker (2006). APEX 2. Version 2.1.'
_computing_data_reduction 'Bruker (2006). APEX 2. Version 2.1.'
_computing_molecular_graphics 'XP, SHELXTL v. 6.14 (Bruker, 2003)'
_computing_publication_material 'XCIF, SHELXTL v. 6.14 (Bruker, 2003)'
_computing_structure_refinement 'XL, SHELXTL v. 6.14 (Bruker, 2003)'
_computing_structure_solution 'Bruker (2006). APEX 2. Version 2.1.'
_diffrn_ambient_temperature 173(2)
_diffrn_detector_area_resol_mean 8.26
_diffrn_measured_fraction_theta_full 0.982
_diffrn_measured_fraction_theta_max 0.982
_diffrn_measurement_device_type
;
 Bruker-Nonius X8kappa APEX II CCD area detector'
;
_diffrn_measurement_method 'phi and omega scans with narrow frames'
_diffrn_radiation_monochromator graphite
_diffrn_radiation_source 'fine-focus sealed tube'
_diffrn_radiation_type MoK\a
_diffrn_radiation_wavelength 0.71073
_diffrn_reflns_av_R_equivalents 0.0589
_diffrn_reflns_av_sigmaI/netI 0.0614
_diffrn_reflns_limit_h_max 8
_diffrn_reflns_limit_h_min -5
_diffrn_reflns_limit_k_max 16
_diffrn_reflns_limit_k_min -16
_diffrn_reflns_limit_l_max 45
_diffrn_reflns_limit_l_min -21
_diffrn_reflns_number 19821
_diffrn_reflns_theta_full 30.69
_diffrn_reflns_theta_max 30.69
_diffrn_reflns_theta_min 1.30
_diffrn_standards_decay_% 0
_exptl_absorpt_coefficient_mu 0.281
_exptl_absorpt_correction_T_max 0.9725
_exptl_absorpt_correction_T_min 0.9671
_exptl_absorpt_correction_type multi-scan
_exptl_absorpt_process_details
;
 SADABS, Bruker (2006). APEX 2. Version 2.1. Bruker Analytical
 X-ray Solutions, Madison, Wisconsin, USA.
;
_exptl_crystal_colour colourless
_exptl_crystal_density_diffrn 1.424
_exptl_crystal_density_method 'not measured'
_exptl_crystal_description needle
_exptl_crystal_F_000 984
_exptl_crystal_size_max 0.12
_exptl_crystal_size_mid 0.10
_exptl_crystal_size_min 0.10
_refine_diff_density_max 0.848
_refine_diff_density_min -1.116
_refine_diff_density_rms 0.115
_refine_ls_abs_structure_details 'Flack H D (1983), Acta Cryst. A39, 876-881'
_refine_ls_abs_structure_Flack 0.06(8)
_refine_ls_extinction_method none
_refine_ls_goodness_of_fit_ref 1.025
_refine_ls_hydrogen_treatment constr
_refine_ls_matrix_type full
_refine_ls_number_parameters 291
_refine_ls_number_reflns 6181
_refine_ls_number_restraints 0
_refine_ls_restrained_S_all 1.025
_refine_ls_R_factor_all 0.0837
_refine_ls_R_factor_gt 0.0585
_refine_ls_shift/su_max 0.001
_refine_ls_shift/su_mean 0.000
_refine_ls_structure_factor_coef Fsqd
_refine_ls_weighting_details 'calc w=1/[\s^2^(Fo^2^)+(0.1080P)^2^+1.0202P] where P=(Fo^2^+2Fc^2^)/3'
_refine_ls_weighting_scheme calc
_refine_ls_wR_factor_gt 0.1225
_refine_ls_wR_factor_ref 0.1626
_reflns_number_gt 3830
_reflns_number_total 6181
_reflns_threshold_expression >2sigma(I)
_cod_data_source_file ol902097d_si_002.cif
_cod_data_source_block 7c
_cod_depositor_comments
;
The following automatic conversions were performed:

'_symmetry_cell_setting' value 'Orthorhombic' changed to
'orthorhombic' according to
/home/saulius/struct/CIF-dictionaries/cif_core.dic dictionary named
'cif_core.dic' version 2.4.2 from 2011-04-26.

Automatic conversion script
Id: cif_fix_values 1715 2011-07-08 13:25:40Z adriana 
;
_cod_original_sg_symbol_H-M P2(1)2(1)2(1)
_cod_database_code 1504245

loop_
_symmetry_equiv_pos_as_xyz
'x, y, z'
'-x+1/2, -y, z+1/2'
'-x, y+1/2, -z+1/2'
'x+1/2, -y+1/2, -z'

loop_
_atom_site_label
_atom_site_type_symbol
_atom_site_fract_x
_atom_site_fract_y
_atom_site_fract_z
_atom_site_U_iso_or_equiv
_atom_site_adp_type
_atom_site_occupancy
_atom_site_symmetry_multiplicity
_atom_site_calc_flag
_atom_site_refinement_flags
S1 S 1.0895(3) 0.78805(16) 0.56286(5) 0.0282(4) Uani 1 1 d .
S2 S 0.6557(3) 1.04234(17) 0.67339(5) 0.0308(4) Uani 1 1 d .
O1 O 1.3128(7) 0.7928(5) 0.58015(16) 0.0357(11) Uani 1 1 d .
O2 O 1.0505(8) 0.7659(4) 0.51887(14) 0.0354(11) Uani 1 1 d .
O3 O 0.4189(8) 1.0637(5) 0.67016(15) 0.0403(12) Uani 1 1 d .
O4 O 0.8012(9) 1.1314(5) 0.68854(16) 0.0410(13) Uani 1 1 d .
O5 O 0.7835(9) 1.2439(5) 0.41297(15) 0.0386(13) Uani 1 1 d .
N1 N 0.9761(8) 0.9129(5) 0.57264(16) 0.0256(11) Uani 1 1 d .
C1 C 0.9868(11) 0.9510(7) 0.6176(2) 0.0335(15) Uani 1 1 d .
H1A H 1.0991 1.0124 0.6216 0.040 Uiso 1 1 calc R
H1B H 1.0224 0.8870 0.6371 0.040 Uiso 1 1 calc R
C2 C 0.7509(10) 0.9941(7) 0.62440(19) 0.0287(14) Uani 1 1 d .
C3 C 0.6263(11) 0.9890(6) 0.58961(18) 0.0272(13) Uani 1 1 d .
H3 H 0.4746 1.0140 0.5881 0.033 Uiso 1 1 calc R
C4 C 0.7544(10) 0.9387(6) 0.55257(19) 0.0271(14) Uani 1 1 d .
H4 H 0.6810 0.8661 0.5433 0.032 Uiso 1 1 calc R
C5 C 0.7694(11) 1.0198(6) 0.51529(19) 0.0279(14) Uani 1 1 d .
C6 C 0.5932(11) 1.0216(6) 0.48656(19) 0.0311(14) Uani 1 1 d .
H6 H 0.4716 0.9701 0.4904 0.037 Uiso 1 1 calc R
C7 C 0.5887(12) 1.0959(6) 0.4526(2) 0.0312(14) Uani 1 1 d .
H7 H 0.4637 1.0975 0.4338 0.037 Uiso 1 1 calc R
C8 C 0.7705(12) 1.1685(6) 0.4462(2) 0.0301(14) Uani 1 1 d .
C9 C 0.9468(12) 1.1690(7) 0.4749(2) 0.0333(15) Uani 1 1 d .
H9 H 1.0679 1.2207 0.4711 0.040 Uiso 1 1 calc R
C10 C 0.9481(11) 1.0950(7) 0.5089(2) 0.0314(14) Uani 1 1 d .
H10 H 1.0714 1.0950 0.5281 0.038 Uiso 1 1 calc R
C11 C 0.6064(14) 1.2418(7) 0.3826(2) 0.0437(19) Uani 1 1 d .
H11A H 0.5982 1.1660 0.3695 0.065 Uiso 1 1 calc R
H11B H 0.6353 1.2989 0.3605 0.065 Uiso 1 1 calc R
H11C H 0.4637 1.2589 0.3968 0.065 Uiso 1 1 calc R
C12 C 0.9430(11) 0.6864(7) 0.5933(2) 0.0313(15) Uani 1 1 d .
C13 C 0.7381(12) 0.6441(6) 0.5778(2) 0.0323(15) Uani 1 1 d .
H13 H 0.6798 0.6690 0.5512 0.039 Uiso 1 1 calc R
C14 C 0.6226(12) 0.5651(7) 0.6024(2) 0.0385(17) Uani 1 1 d .
H14 H 0.4850 0.5348 0.5920 0.046 Uiso 1 1 calc R
C15 C 0.7022(13) 0.5293(8) 0.6415(2) 0.0432(19) Uani 1 1 d .
C16 C 0.9087(13) 0.5727(7) 0.6559(2) 0.0401(17) Uani 1 1 d .
H16 H 0.9680 0.5478 0.6824 0.048 Uiso 1 1 calc R
C17 C 1.0260(12) 0.6510(7) 0.6320(2) 0.0352(16) Uani 1 1 d .
H17 H 1.1643 0.6807 0.6422 0.042 Uiso 1 1 calc R
C18 C 0.5757(16) 0.4435(8) 0.6679(3) 0.059(2) Uani 1 1 d .
H18A H 0.4140 0.4579 0.6655 0.088 Uiso 1 1 calc R
H18B H 0.6217 0.4501 0.6978 0.088 Uiso 1 1 calc R
H18C H 0.6091 0.3664 0.6576 0.088 Uiso 1 1 calc R
C19 C 0.6955(11) 0.9241(7) 0.70636(19) 0.0312(15) Uani 1 1 d .
C20 C 0.5310(14) 0.8407(8) 0.7080(3) 0.046(2) Uani 1 1 d .
H20 H 0.3965 0.8478 0.6919 0.056 Uiso 1 1 calc R
C21 C 0.5680(16) 0.7468(9) 0.7336(3) 0.058(2) Uani 1 1 d .
H21 H 0.4565 0.6890 0.7353 0.069 Uiso 1 1 calc R
C22 C 0.7619(16) 0.7355(9) 0.7564(3) 0.055(2) Uani 1 1 d .
H22 H 0.7851 0.6700 0.7737 0.066 Uiso 1 1 calc R
C23 C 0.9242(15) 0.8194(9) 0.7544(2) 0.050(2) Uani 1 1 d .
H23 H 1.0581 0.8121 0.7707 0.060 Uiso 1 1 calc R
C24 C 0.8933(13) 0.9125(8) 0.7293(2) 0.0424(18) Uani 1 1 d .
H24 H 1.0066 0.9693 0.7274 0.051 Uiso 1 1 calc R

loop_
_atom_site_aniso_label
_atom_site_aniso_U_11
_atom_site_aniso_U_22
_atom_site_aniso_U_33
_atom_site_aniso_U_23
_atom_site_aniso_U_13
_atom_site_aniso_U_12
S1 0.0231(7) 0.0267(9) 0.0349(7) -0.0005(7) 0.0041(6) 0.0007(6)
S2 0.0285(8) 0.0325(10) 0.0315(7) -0.0031(7) -0.0011(6) 0.0016(6)
O1 0.019(2) 0.034(3) 0.054(3) 0.001(2) 0.0025(18) 0.002(2)
O2 0.038(3) 0.032(3) 0.036(2) -0.005(2) 0.006(2) 0.000(2)
O3 0.028(2) 0.050(4) 0.043(2) -0.002(2) 0.003(2) 0.003(2)
O4 0.049(3) 0.031(3) 0.043(3) -0.008(2) -0.006(2) -0.008(2)
O5 0.043(3) 0.036(3) 0.038(2) 0.008(2) -0.006(2) -0.005(2)
N1 0.025(3) 0.020(3) 0.032(2) -0.004(2) -0.0004(19) -0.001(2)
C1 0.031(3) 0.036(4) 0.034(3) -0.003(3) -0.004(2) 0.001(3)
C2 0.022(3) 0.032(4) 0.032(3) -0.001(3) -0.001(2) 0.004(3)
C3 0.027(3) 0.022(4) 0.033(3) 0.003(3) 0.000(2) -0.001(2)
C4 0.021(3) 0.025(4) 0.035(3) -0.006(3) -0.004(2) -0.001(2)
C5 0.028(3) 0.025(4) 0.031(3) -0.001(3) 0.001(2) -0.001(2)
C6 0.027(3) 0.031(4) 0.035(3) -0.003(3) 0.000(2) -0.001(3)
C7 0.032(3) 0.024(4) 0.037(3) -0.001(3) -0.006(3) -0.002(3)
C8 0.035(3) 0.023(4) 0.033(3) 0.002(3) 0.001(2) -0.004(3)
C9 0.029(3) 0.030(4) 0.041(3) 0.004(3) 0.000(3) -0.005(3)
C10 0.026(3) 0.033(4) 0.036(3) -0.001(3) -0.003(2) -0.002(3)
C11 0.053(5) 0.036(5) 0.042(4) 0.009(3) -0.009(3) -0.002(4)
C12 0.027(3) 0.035(4) 0.031(3) 0.000(3) 0.003(2) 0.003(3)
C13 0.033(4) 0.024(4) 0.040(3) -0.002(3) 0.001(3) 0.003(3)
C14 0.031(4) 0.031(4) 0.054(4) 0.006(3) 0.004(3) -0.003(3)
C15 0.041(4) 0.039(5) 0.050(4) 0.007(4) 0.008(3) 0.002(3)
C16 0.042(4) 0.037(5) 0.041(3) 0.011(3) -0.003(3) 0.002(3)
C17 0.033(4) 0.032(4) 0.040(3) 0.009(3) -0.004(3) -0.001(3)
C18 0.060(5) 0.045(6) 0.071(5) 0.025(5) 0.010(5) -0.011(4)
C19 0.024(3) 0.039(4) 0.032(3) -0.003(3) 0.005(2) -0.004(3)
C20 0.034(4) 0.051(6) 0.055(4) 0.011(4) 0.001(3) -0.010(4)
C21 0.047(5) 0.051(6) 0.076(6) 0.023(5) 0.011(4) -0.005(4)
C22 0.065(6) 0.053(7) 0.048(4) 0.022(4) 0.012(4) 0.017(5)
C23 0.045(4) 0.059(6) 0.048(4) 0.015(4) -0.007(4) 0.000(4)
C24 0.040(4) 0.043(5) 0.044(4) 0.003(4) 0.000(3) -0.002(4)

loop_
_atom_type_symbol
_atom_type_description
_atom_type_scat_dispersion_real
_atom_type_scat_dispersion_imag
_atom_type_scat_source
C C 0.0033 0.0016 'International Tables Vol C Tables 4.2.6.8 and 6.1.1.4'
H H 0.0000 0.0000 'International Tables Vol C Tables 4.2.6.8 and 6.1.1.4'
N N 0.0061 0.0033 'International Tables Vol C Tables 4.2.6.8 and 6.1.1.4'
O O 0.0106 0.0060 'International Tables Vol C Tables 4.2.6.8 and 6.1.1.4'
S S 0.1246 0.1234 'International Tables Vol C Tables 4.2.6.8 and 6.1.1.4'

loop_
_geom_angle_atom_site_label_1
_geom_angle_atom_site_label_2
_geom_angle_atom_site_label_3
_geom_angle
O2 S1 O1 121.6(3)
O2 S1 N1 106.1(3)
O1 S1 N1 106.0(3)
O2 S1 C12 108.8(3)
O1 S1 C12 106.2(3)
N1 S1 C12 107.4(3)
O3 S2 O4 119.2(4)
O3 S2 C2 108.4(3)
O4 S2 C2 109.5(3)
O3 S2 C19 108.3(3)
O4 S2 C19 107.4(3)
C2 S2 C19 102.8(3)
C8 O5 C11 117.3(6)
C1 N1 C4 112.3(5)
C1 N1 S1 115.5(4)
C4 N1 S1 117.7(4)
N1 C1 C2 101.2(5)
N1 C1 H1A 111.5
C2 C1 H1A 111.5
N1 C1 H1B 111.5
C2 C1 H1B 111.5
H1A C1 H1B 109.3
C3 C2 C1 113.0(6)
C3 C2 S2 124.4(5)
C1 C2 S2 122.6(5)
C2 C3 C4 111.7(6)
C2 C3 H3 124.1
C4 C3 H3 124.1
N1 C4 C3 101.6(5)
N1 C4 C5 113.7(5)
C3 C4 C5 112.3(6)
N1 C4 H4 109.6
C3 C4 H4 109.6
C5 C4 H4 109.6
C6 C5 C10 118.2(6)
C6 C5 C4 118.1(6)
C10 C5 C4 123.7(6)
C7 C6 C5 122.0(7)
C7 C6 H6 119.0
C5 C6 H6 119.0
C6 C7 C8 118.9(6)
C6 C7 H7 120.6
C8 C7 H7 120.6
O5 C8 C9 116.8(6)
O5 C8 C7 123.2(6)
C9 C8 C7 120.0(6)
C10 C9 C8 120.4(7)
C10 C9 H9 119.8
C8 C9 H9 119.8
C9 C10 C5 120.4(6)
C9 C10 H10 119.8
C5 C10 H10 119.8
O5 C11 H11A 109.5
O5 C11 H11B 109.5
H11A C11 H11B 109.5
O5 C11 H11C 109.5
H11A C11 H11C 109.5
H11B C11 H11C 109.5
C17 C12 C13 120.7(7)
C17 C12 S1 120.4(6)
C13 C12 S1 118.9(5)
C14 C13 C12 118.3(6)
C14 C13 H13 120.8
C12 C13 H13 120.8
C15 C14 C13 121.8(7)
C15 C14 H14 119.1
C13 C14 H14 119.1
C14 C15 C16 118.4(7)
C14 C15 C18 121.4(8)
C16 C15 C18 120.2(7)
C17 C16 C15 120.7(7)
C17 C16 H16 119.7
C15 C16 H16 119.7
C12 C17 C16 120.1(7)
C12 C17 H17 120.0
C16 C17 H17 120.0
C15 C18 H18A 109.5
C15 C18 H18B 109.5
H18A C18 H18B 109.5
C15 C18 H18C 109.5
H18A C18 H18C 109.5
H18B C18 H18C 109.5
C20 C19 C24 120.8(7)
C20 C19 S2 119.1(6)
C24 C19 S2 120.0(6)
C21 C20 C19 118.2(8)
C21 C20 H20 120.9
C19 C20 H20 120.9
C22 C21 C20 121.2(9)
C22 C21 H21 119.4
C20 C21 H21 119.4
C21 C22 C23 119.9(9)
C21 C22 H22 120.1
C23 C22 H22 120.1
C24 C23 C22 120.3(8)
C24 C23 H23 119.8
C22 C23 H23 119.8
C23 C24 C19 119.6(8)
C23 C24 H24 120.2
C19 C24 H24 120.2

loop_
_geom_bond_atom_site_label_1
_geom_bond_atom_site_label_2
_geom_bond_distance
S1 O2 1.424(5)
S1 O1 1.437(5)
S1 N1 1.641(6)
S1 C12 1.759(7)
S2 O3 1.434(5)
S2 O4 1.438(6)
S2 C2 1.734(6)
S2 C19 1.747(8)
O5 C8 1.370(8)
O5 C11 1.422(9)
N1 C1 1.483(8)
N1 C4 1.493(8)
C1 C2 1.507(9)
C1 H1A 0.9900
C1 H1B 0.9900
C2 C3 1.321(8)
C3 C4 1.510(8)
C3 H3 0.9500
C4 C5 1.511(9)
C4 H4 1.0000
C5 C6 1.383(9)
C5 C10 1.397(10)
C6 C7 1.378(10)
C6 H6 0.9500
C7 C8 1.391(10)
C7 H7 0.9500
C8 C9 1.382(9)
C9 C10 1.375(10)
C9 H9 0.9500
C10 H10 0.9500
C11 H11A 0.9800
C11 H11B 0.9800
C11 H11C 0.9800
C12 C17 1.376(9)
C12 C13 1.403(10)
C13 C14 1.388(10)
C13 H13 0.9500
C14 C15 1.383(11)
C14 H14 0.9500
C15 C16 1.405(11)
C15 C18 1.505(11)
C16 C17 1.376(10)
C16 H16 0.9500
C17 H17 0.9500
C18 H18A 0.9800
C18 H18B 0.9800
C18 H18C 0.9800
C19 C20 1.385(11)
C19 C24 1.386(10)
C20 C21 1.381(13)
C20 H20 0.9500
C21 C22 1.365(13)
C21 H21 0.9500
C22 C23 1.381(14)
C22 H22 0.9500
C23 C24 1.360(12)
C23 H23 0.9500
C24 H24 0.9500

loop_
_geom_torsion_atom_site_label_1
_geom_torsion_atom_site_label_2
_geom_torsion_atom_site_label_3
_geom_torsion_atom_site_label_4
_geom_torsion
O2 S1 N1 C1 177.1(5)
O1 S1 N1 C1 -52.4(5)
C12 S1 N1 C1 60.8(5)
O2 S1 N1 C4 40.7(5)
O1 S1 N1 C4 171.2(4)
C12 S1 N1 C4 -75.5(5)
C4 N1 C1 C2 3.9(8)
S1 N1 C1 C2 -134.9(5)
N1 C1 C2 C3 -3.1(9)
N1 C1 C2 S2 175.8(5)
O3 S2 C2 C3 5.7(8)
O4 S2 C2 C3 -125.9(7)
C19 S2 C2 C3 120.2(7)
O3 S2 C2 C1 -173.0(6)
O4 S2 C2 C1 55.4(7)
C19 S2 C2 C1 -58.5(7)
C1 C2 C3 C4 1.2(9)
S2 C2 C3 C4 -177.6(5)
C1 N1 C4 C3 -3.3(7)
S1 N1 C4 C3 134.4(5)
C1 N1 C4 C5 117.6(6)
S1 N1 C4 C5 -104.7(6)
C2 C3 C4 N1 1.2(8)
C2 C3 C4 C5 -120.7(7)
N1 C4 C5 C6 159.9(6)
C3 C4 C5 C6 -85.4(7)
N1 C4 C5 C10 -21.8(9)
C3 C4 C5 C10 92.8(8)
C10 C5 C6 C7 -0.9(11)
C4 C5 C6 C7 177.5(6)
C5 C6 C7 C8 2.1(11)
C11 O5 C8 C9 178.1(7)
C11 O5 C8 C7 -3.6(11)
C6 C7 C8 O5 178.8(7)
C6 C7 C8 C9 -2.9(11)
O5 C8 C9 C10 -179.2(7)
C7 C8 C9 C10 2.4(11)
C8 C9 C10 C5 -1.1(11)
C6 C5 C10 C9 0.3(11)
C4 C5 C10 C9 -177.9(6)
O2 S1 C12 C17 148.6(6)
O1 S1 C12 C17 16.2(7)
N1 S1 C12 C17 -96.9(6)
O2 S1 C12 C13 -32.8(7)
O1 S1 C12 C13 -165.3(5)
N1 S1 C12 C13 81.6(6)
C17 C12 C13 C14 -0.6(11)
S1 C12 C13 C14 -179.1(6)
C12 C13 C14 C15 1.2(11)
C13 C14 C15 C16 -1.6(12)
C13 C14 C15 C18 -180.0(8)
C14 C15 C16 C17 1.5(12)
C18 C15 C16 C17 179.8(8)
C13 C12 C17 C16 0.5(11)
S1 C12 C17 C16 179.0(6)
C15 C16 C17 C12 -1.0(12)
O3 S2 C19 C20 29.7(7)
O4 S2 C19 C20 159.6(6)
C2 S2 C19 C20 -84.9(7)
O3 S2 C19 C24 -152.7(6)
O4 S2 C19 C24 -22.8(7)
C2 S2 C19 C24 92.7(6)
C24 C19 C20 C21 1.1(12)
S2 C19 C20 C21 178.7(7)
C19 C20 C21 C22 -0.6(14)
C20 C21 C22 C23 0.5(15)
C21 C22 C23 C24 -1.0(14)
C22 C23 C24 C19 1.5(13)
C20 C19 C24 C23 -1.6(12)
S2 C19 C24 C23 -179.1(6)
